data_8101085
loop_
_publ_author_name
'Kimber, M. C.'
'Lincoln, S. F.'
'Ward, A. D.'
'Tiekink, E. R. T.'

_publ_section_title
;
Crystal structure of 4-methyl-N-(2-methoxy-5-acridinyl)benzene sulfonamide, 
C~21~H~18~N~2~O~3~S
;
_journal_issue 4
_journal_name_full 'Zeitschrift f\"ur Kristallographie - New Crystal Structures'
_journal_page_first 547
_journal_page_last 548
_journal_volume 216
_journal_year 2001
_chemical_formula_moiety 'C21 H18 N2 O3 S '
_chemical_formula_structural 'C21 H18 N2 O3 S '
_chemical_formula_sum 'C21 H18 N2 O3 S'
_chemical_formula_weight 378.44
_space_group_IT_number 2
_symmetry_cell_setting triclinic
_symmetry_Int_Tables_number 2
_symmetry_space_group_name_Hall '-P 1'
_symmetry_space_group_name_H-M 'P -1'
_cell_angle_alpha 90.88(8)
_cell_angle_beta 107.08(5)
_cell_angle_gamma 105.90(7)
_cell_formula_units_Z 2
_cell_length_a 8.766(6)
_cell_length_b 13.67(1)
_cell_length_c 8.274(5)
_cell_measurement_temperature 293
_cell_volume 906(1)
_diffrn_ambient_temperature 293
_exptl_crystal_density_diffrn 1.387
_cod_original_formula_sum 'C21 H18 N2 O3 S '
_cod_database_code 8101085

loop_
_symmetry_equiv_pos_as_xyz
'  +x,  +y,  +z'
'  -x,  -y,  -z'

loop_
_atom_site_label
_atom_site_type_symbol
_atom_site_fract_x
_atom_site_fract_y
_atom_site_fract_z
_atom_site_U_iso_or_equiv
_atom_site_adp_type
_atom_site_occupancy
_atom_site_symmetry_multiplicity
_atom_site_calc_flag
_atom_site_refinement_flags
_atom_site_disorder_assembly
_atom_site_disorder_group
S5 S 0.65707(9) 0.38234(4) 0.74960(8) 0.0549(2) Uani 1 2 d . . .
O2 O 0.7910(2) -0.26120(13) 1.0845(2) 0.0689(5) Uani 1 2 d . . .
O5A O 0.5190(3) 0.41783(15) 0.6654(3) 0.0750(6) Uani 1 2 d . . .
O5B O 0.7763(3) 0.43786(13) 0.9030(2) 0.0724(6) Uani 1 2 d . . .
N5 N 0.5882(2) 0.26814(14) 0.8045(2) 0.0509(5) Uani 1 2 d . . .
H5 H 0.6866 0.2517 0.8928 0.099(3) Uiso 1 2 d . . .
N10 N 0.6410(2) 0.09048(12) 0.8725(2) 0.0414(4) Uani 1 2 d . . .
C1 C 0.6029(3) -0.18688(16) 0.8869(3) 0.0488(5) Uani 1 2 d . . .
H1 H 0.5341 -0.2503 0.8314 0.079(2) Uiso 1 2 calc R . .
C1A C 0.5638(3) -0.09550(15) 0.8319(3) 0.0428(4) Uani 1 2 d . . .
C2 C 0.7398(3) -0.18086(17) 1.0192(3) 0.0497(5) Uani 1 2 d . . .
C2' C 0.6895(4) -0.36084(19) 1.0103(4) 0.0748(8) Uani 1 2 d . . .
H2A H 0.7385 -0.4107 1.0673 0.119(3) Uiso 1 2 calc R . .
H2B H 0.6810 -0.3678 0.8921 0.119(3) Uiso 1 2 calc R . .
H2C H 0.5803 -0.3715 1.0214 0.119(3) Uiso 1 2 calc R . .
C3 C 0.8455(3) -0.08443(19) 1.1040(3) 0.0579(6) Uani 1 2 d . . .
H3 H 0.9399 -0.0814 1.1947 0.079(2) Uiso 1 2 calc R . .
C4A C 0.6691(2) 0.00141(15) 0.9170(3) 0.0407(4) Uani 1 2 d . . .
C4 C 0.8117(3) 0.00316(17) 1.0554(3) 0.0520(5) Uani 1 2 d . . .
H4 H 0.8827 0.0655 1.1134 0.079(2) Uiso 1 2 calc R . .
C5A C 0.5060(3) 0.08691(16) 0.7408(3) 0.0422(5) Uani 1 2 d . . .
C5 C 0.4758(3) 0.18231(17) 0.6949(3) 0.0467(5) Uani 1 2 d . . .
C6 C 0.3429(3) 0.1843(2) 0.5603(3) 0.0606(6) Uani 1 2 d . . .
H6 H 0.3246 0.2464 0.5305 0.079(2) Uiso 1 2 calc R . .
C7 C 0.2332(3) 0.0919(2) 0.4664(4) 0.0693(7) Uani 1 2 d . . .
H7 H 0.1438 0.0942 0.3738 0.079(2) Uiso 1 2 calc R . .
C8A C 0.3923(3) -0.00570(18) 0.6463(3) 0.0487(5) Uani 1 2 d . . .
C8 C 0.2547(3) -0.0001(2) 0.5075(3) 0.0647(7) Uani 1 2 d . . .
H8 H 0.1790 -0.0599 0.4445 0.079(2) Uiso 1 2 calc R . .
C9 C 0.4246(3) -0.09648(17) 0.6959(3) 0.0511(5) Uani 1 2 d . . .
H9 H 0.3527 -0.1585 0.6376 0.079(2) Uiso 1 2 calc R . .
C51 C 0.7621(3) 0.36910(15) 0.6033(3) 0.0448(5) Uani 1 2 d . . .
C52 C 0.7217(3) 0.40594(16) 0.4463(3) 0.0504(5) Uani 1 2 d . . .
H52 H 0.6367 0.4370 0.4153 0.079(2) Uiso 1 2 calc R . .
C53 C 0.8099(3) 0.39572(18) 0.3360(3) 0.0546(6) Uani 1 2 d . . .
H53 H 0.7836 0.4206 0.2305 0.079(2) Uiso 1 2 calc R . .
C54' C 1.0293(4) 0.3369(2) 0.2581(4) 0.0812(9) Uani 1 2 d . . .
H54A H 1.1115 0.3032 0.3097 0.119(3) Uiso 1 2 calc R . .
H54B H 1.0834 0.4029 0.2313 0.119(3) Uiso 1 2 calc R . .
H54C H 0.9526 0.2965 0.1557 0.119(3) Uiso 1 2 calc R . .
C54 C 0.9361(3) 0.34946(17) 0.3792(3) 0.0547(6) Uani 1 2 d . . .
C55 C 0.9743(3) 0.3142(2) 0.5382(3) 0.0605(6) Uani 1 2 d . . .
H55 H 1.0600 0.2837 0.5700 0.079(2) Uiso 1 2 calc R . .
C56 C 0.8888(3) 0.32321(19) 0.6494(3) 0.0565(6) Uani 1 2 d . . .
H56 H 0.9157 0.2987 0.7552 0.079(2) Uiso 1 2 calc R . .

loop_
_atom_site_aniso_label
_atom_site_aniso_U_11
_atom_site_aniso_U_22
_atom_site_aniso_U_33
_atom_site_aniso_U_23
_atom_site_aniso_U_13
_atom_site_aniso_U_12
S5 0.0816(4) 0.0423(3) 0.0572(4) 0.0171(2) 0.0322(3) 0.0321(3)
O2 0.0805(12) 0.0519(10) 0.0772(12) 0.0164(9) 0.0134(10) 0.0355(9)
O5A 0.0974(14) 0.0749(12) 0.0906(14) 0.0411(10) 0.0509(12) 0.0603(11)
O5B 0.1183(16) 0.0432(9) 0.0565(10) 0.0008(8) 0.0304(11) 0.0216(10)
N5 0.0657(12) 0.0444(10) 0.0510(11) 0.0156(8) 0.0229(9) 0.0239(9)
N10 0.0444(9) 0.0399(9) 0.0404(9) 0.0081(7) 0.0116(8) 0.0147(7)
C1 0.0562(13) 0.0373(10) 0.0528(13) 0.0040(9) 0.0174(11) 0.0129(9)
C1A 0.0449(11) 0.0414(10) 0.0424(11) 0.0055(8) 0.0138(9) 0.0128(9)
C2 0.0565(13) 0.0456(11) 0.0541(13) 0.0123(10) 0.0178(11) 0.0249(10)
C2' 0.101(2) 0.0461(13) 0.091(2) 0.0150(13) 0.0364(18) 0.0364(14)
C3 0.0537(14) 0.0529(13) 0.0577(14) 0.0093(11) -0.0009(11) 0.0200(11)
C4A 0.0418(11) 0.0402(10) 0.0407(10) 0.0067(8) 0.0111(9) 0.0144(9)
C4 0.0489(12) 0.0435(11) 0.0515(12) 0.0021(9) 0.0004(10) 0.0106(10)
C5A 0.0426(11) 0.0474(11) 0.0408(10) 0.0109(9) 0.0157(9) 0.0166(9)
C5 0.0503(12) 0.0515(12) 0.0485(12) 0.0168(10) 0.0222(10) 0.0228(10)
C6 0.0611(15) 0.0703(16) 0.0619(15) 0.0264(12) 0.0193(12) 0.0364(13)
C7 0.0505(14) 0.087(2) 0.0628(16) 0.0240(14) -0.0003(13) 0.0272(14)
C8A 0.0423(12) 0.0555(13) 0.0455(12) 0.0087(10) 0.0090(10) 0.0143(10)
C8 0.0499(14) 0.0708(16) 0.0585(15) 0.0112(12) -0.0021(12) 0.0138(12)
C9 0.0488(12) 0.0463(12) 0.0490(12) 0.0021(9) 0.0073(10) 0.0079(10)
C51 0.0530(12) 0.0381(10) 0.0461(11) 0.0097(8) 0.0165(10) 0.0161(9)
C52 0.0596(14) 0.0431(11) 0.0490(12) 0.0131(9) 0.0114(11) 0.0213(10)
C53 0.0685(15) 0.0501(12) 0.0449(12) 0.0149(10) 0.0167(11) 0.0171(11)
C54' 0.101(2) 0.0794(19) 0.086(2) 0.0227(16) 0.0571(19) 0.0330(17)
C54 0.0584(14) 0.0452(12) 0.0608(14) 0.0090(10) 0.0235(12) 0.0101(10)
C55 0.0582(14) 0.0644(15) 0.0675(16) 0.0190(12) 0.0221(12) 0.0278(12)
C56 0.0614(15) 0.0627(14) 0.0515(13) 0.0211(11) 0.0149(11) 0.0298(12)

loop_
_geom_bond_atom_site_label_1
_geom_bond_atom_site_label_2
_geom_bond_distance
_geom_bond_site_symmetry_2
_geom_bond_publ_flag
S5 O5A 1.422(2) . ?
S5 O5B 1.427(2) . ?
S5 N5 1.635(2) . ?
S5 C51 1.756(2) . ?
O2 C2 1.358(3) . ?
O2 C2' 1.419(4) . ?
N5 C5 1.407(3) . ?
N10 C5A 1.341(3) . ?
N10 C4A 1.343(3) . ?
C1 C2 1.348(3) . ?
C1 C1A 1.430(3) . ?
C1A C9 1.392(3) . ?
C1A C4A 1.422(3) . ?
C2 C3 1.417(4) . ?
C3 C4 1.350(3) . ?
C4A C4 1.420(3) . ?
C5A C8A 1.424(3) . ?
C5A C5 1.435(3) . ?
C5 C6 1.361(3) . ?
C6 C7 1.410(4) . ?
C7 C8 1.356(4) . ?
C8A C9 1.388(3) . ?
C8A C8 1.422(3) . ?
C51 C52 1.384(3) . ?
C51 C56 1.383(3) . ?
C52 C53 1.386(3) . ?
C53 C54 1.381(3) . ?
C54' C54 1.502(4) . ?
C54 C55 1.387(4) . ?
C55 C56 1.370(3) . ?

loop_
_cod_related_entry_id
_cod_related_entry_database
_cod_related_entry_code
1 ChemSpider 4416636
